data_7128260
loop_
_publ_author_name
'Hong, Juan'
'Xiao, Xuxian'
'Liu, Haoliang'
'Fu, Lin'
'Wang, Xin-Chang'
'Zhou, Long'
'Wang, Xiao-Ye'
'Qiu, Zijie'
'Cao, Xiao-Yu'
'Narita, Akimitsu'
'M\"ullen, Klaus'
'Hu, Yunbin'

_publ_section_title
;
 X-shaped thiadiazole-containing double [7]heterohelicene with strong
 chiroptical response and \p-stacked homochiral assembly.
;
_journal_issue 45
_journal_name_full 'Chemical communications (Cambridge, England)'
_journal_page_first 5566
_journal_page_last 5569
_journal_paper_doi 10.1039/d1cc01631h
_journal_volume 57
_journal_year 2021
_chemical_formula_sum 'C52 H32 Cl6 N8 O0 S4'
_chemical_formula_weight 1109.80
_space_group_IT_number 2
_space_group_name_Hall '-P 1'
_space_group_name_H-M_alt 'P -1'
_symmetry_cell_setting triclinic
_symmetry_space_group_name_H-M 'P -1'
_atom_sites_solution_hydrogens geom
_atom_sites_solution_primary direct
_atom_sites_solution_secondary difmap
_audit_creation_method SHELXL-97
_audit_update_record
;
2020-08-21 deposited with the CCDC.	2021-04-29 downloaded from the CCDC.
;
_cell_angle_alpha 89.8620(10)
_cell_angle_beta 78.7680(10)
_cell_angle_gamma 73.0990(10)
_cell_formula_units_Z 2
_cell_length_a 12.6199(3)
_cell_length_b 12.6719(3)
_cell_length_c 16.2469(3)
_cell_measurement_reflns_used 7777
_cell_measurement_temperature 296(2)
_cell_measurement_theta_max 24.99
_cell_measurement_theta_min 2.35
_cell_volume 2434.27(9)
_computing_cell_refinement 'Bruker SAINT'
_computing_data_collection 'Bruker APEX2'
_computing_data_reduction 'Bruker SAINT'
_computing_molecular_graphics 'Bruker SHELXTL'
_computing_publication_material 'Bruker SHELXTL'
_computing_structure_refinement 'SHELXL-97 (Sheldrick, 1997)'
_computing_structure_solution 'SHELXS-97 (Sheldrick, 1990)'
_diffrn_ambient_temperature 296(2)
_diffrn_measured_fraction_theta_full 0.979
_diffrn_measured_fraction_theta_max 0.979
_diffrn_measurement_device_type 'Bruker APEX-II CCD'
_diffrn_measurement_method '\f and \w scans'
_diffrn_radiation_monochromator graphite
_diffrn_radiation_source 'fine-focus sealed tube'
_diffrn_radiation_type MoK\a
_diffrn_radiation_wavelength 0.71073
_diffrn_reflns_av_R_equivalents 0.0456
_diffrn_reflns_av_sigmaI/netI 0.0815
_diffrn_reflns_limit_h_max 16
_diffrn_reflns_limit_h_min -16
_diffrn_reflns_limit_k_max 16
_diffrn_reflns_limit_k_min -16
_diffrn_reflns_limit_l_max 21
_diffrn_reflns_limit_l_min -21
_diffrn_reflns_number 41534
_diffrn_reflns_theta_full 27.70
_diffrn_reflns_theta_max 27.70
_diffrn_reflns_theta_min 1.28
_diffrn_standards_number 0
_exptl_absorpt_coefficient_mu 0.573
_exptl_absorpt_correction_T_max 0.7456
_exptl_absorpt_correction_T_min 0.6848
_exptl_absorpt_correction_type multi-scan
_exptl_absorpt_process_details SADABS
_exptl_crystal_colour red
_exptl_crystal_density_diffrn 1.514
_exptl_crystal_density_meas 0
_exptl_crystal_density_method 'not measured'
_exptl_crystal_description block
_exptl_crystal_F_000 1132
_refine_diff_density_max 1.226
_refine_diff_density_min -1.132
_refine_diff_density_rms 0.103
_refine_ls_extinction_method none
_refine_ls_goodness_of_fit_ref 1.033
_refine_ls_hydrogen_treatment mixed
_refine_ls_matrix_type full
_refine_ls_number_parameters 631
_refine_ls_number_reflns 11170
_refine_ls_number_restraints 0
_refine_ls_restrained_S_all 1.033
_refine_ls_R_factor_all 0.1720
_refine_ls_R_factor_gt 0.0879
_refine_ls_shift/su_max 0.000
_refine_ls_shift/su_mean 0.000
_refine_ls_structure_factor_coef Fsqd
_refine_ls_weighting_details 'calc w=1/[\s^2^(Fo^2^)+(0.1484P)^2^+2.3560P] where P=(Fo^2^+2Fc^2^)/3'
_refine_ls_weighting_scheme calc
_refine_ls_wR_factor_gt 0.2369
_refine_ls_wR_factor_ref 0.2898
_reflns_number_gt 5608
_reflns_number_total 11170
_reflns_threshold_expression >2sigma(I)
_cod_data_source_file d1cc01631h2.cif
_cod_data_source_block 1_CCDC1
_cod_depositor_comments
;
The following automatic conversions were performed:

data item '_symmetry_cell_setting' value 'Triclinic' was changed to
'triclinic' in accordance with the
/home/data/users/saulius/crontab/automatic-downloads/rss-feeds/RSC/lib/dictionaries/cif_core.dic
dictionary named 'cif_core.dic' version 2.4.2 last updated on
2011-04-26.

Automatic conversion script
Id: cif_fix_values 7556 2019-12-06 15:28:31Z antanas 

 Adding full bibliography for 7128259--7128261.cif.
;
_cod_original_sg_symbol_H-M 'P-1   '
_cod_database_code 7128260

loop_
_symmetry_equiv_pos_as_xyz
'x, y, z'
'-x, -y, -z'

loop_
_atom_site_label
_atom_site_type_symbol
_atom_site_fract_x
_atom_site_fract_y
_atom_site_fract_z
_atom_site_U_iso_or_equiv
_atom_site_adp_type
_atom_site_occupancy
_atom_site_symmetry_multiplicity
_atom_site_calc_flag
_atom_site_refinement_flags
_atom_site_disorder_assembly
_atom_site_disorder_group
S1 S 0.35869(12) 0.56486(11) 1.05464(9) 0.0495(4) Uani 1 1 d . . .
S2 S 0.50668(12) 0.91845(12) 1.12489(8) 0.0525(4) Uani 1 1 d . . .
S3 S 0.36795(16) 1.14493(13) 0.55927(9) 0.0686(5) Uani 1 1 d . . .
S4 S 0.03591(12) 1.01038(14) 0.61632(9) 0.0624(5) Uani 1 1 d . . .
Cl1 Cl 0.5504(3) 0.5600(3) 0.17923(18) 0.1642(14) Uani 1 1 d . . .
Cl2 Cl 0.4820(3) 0.7461(2) 0.29632(18) 0.1776(17) Uani 1 1 d . . .
Cl3 Cl 0.6104(4) 0.5387(2) 0.33683(18) 0.1658(14) Uani 1 1 d . . .
Cl4 Cl 0.8502(3) 0.8278(3) 0.5933(3) 0.1928(16) Uani 1 1 d . . .
Cl5 Cl 0.7684(3) 0.9006(3) 0.76640(19) 0.1612(13) Uani 1 1 d . . .
Cl6 Cl 0.6194(3) 0.9659(2) 0.65081(15) 0.1292(10) Uani 1 1 d . . .
N1 N 0.2622(4) 0.6228(4) 1.1356(3) 0.0532(12) Uani 1 1 d . . .
N2 N 0.3605(3) 0.6703(3) 0.9995(2) 0.0399(9) Uani 1 1 d . . .
N3 N 0.3508(4) 1.0746(4) 0.6404(3) 0.0485(11) Uani 1 1 d . . .
N4 N 0.2668(5) 1.2576(4) 0.5884(3) 0.0712(15) Uani 1 1 d . . .
N5 N 0.4470(3) 0.9048(3) 1.0484(2) 0.0411(10) Uani 1 1 d . . .
N6 N 0.6262(4) 0.8259(4) 1.0964(3) 0.0546(12) Uani 1 1 d . . .
N7 N 0.1162(4) 0.9359(4) 0.5351(3) 0.0613(13) Uani 1 1 d . . .
N8 N 0.1204(3) 0.9841(4) 0.6819(2) 0.0458(11) Uani 1 1 d . . .
C1 C 0.2146(5) 1.2430(4) 0.6654(3) 0.0512(14) Uani 1 1 d . . .
C2 C 0.2612(4) 1.1361(4) 0.6954(3) 0.0390(11) Uani 1 1 d . . .
C3 C 0.1239(6) 1.3226(4) 0.7174(4) 0.0602(16) Uani 1 1 d . . .
H3B H 0.0898 1.3903 0.6976 0.072 Uiso 1 1 calc R . .
C4 C 0.0885(5) 1.2975(4) 0.7965(3) 0.0495(13) Uani 1 1 d . . .
H4B H 0.0319 1.3515 0.8318 0.059 Uiso 1 1 calc R . .
C5 C 0.1332(4) 1.1912(4) 0.8303(3) 0.0354(11) Uani 1 1 d . . .
C6 C 0.2141(4) 1.1071(3) 0.7777(3) 0.0313(10) Uani 1 1 d . . .
C7 C 0.0968(4) 1.1742(4) 0.9178(3) 0.0343(10) Uani 1 1 d . . .
C8 C 0.0197(4) 1.2578(4) 0.9742(3) 0.0392(11) Uani 1 1 d . . .
H8B H -0.0132 1.3256 0.9539 0.047 Uiso 1 1 calc R . .
C9 C -0.0092(4) 1.2428(4) 1.0595(3) 0.0386(11) Uani 1 1 d . . .
C10 C -0.0880(4) 1.3361(4) 1.1233(3) 0.0446(12) Uani 1 1 d . . .
C11 C -0.1332(5) 1.4424(5) 1.0815(4) 0.0695(18) Uani 1 1 d . . .
H11A H -0.1735 1.4290 1.0402 0.104 Uiso 1 1 calc R . .
H11B H -0.0713 1.4682 1.0548 0.104 Uiso 1 1 calc R . .
H11C H -0.1833 1.4973 1.1232 0.104 Uiso 1 1 calc R . .
C12 C -0.0234(6) 1.3582(6) 1.1882(4) 0.085(2) Uani 1 1 d . . .
H12A H 0.0397 1.3816 1.1606 0.127 Uiso 1 1 calc R . .
H12B H 0.0034 1.2917 1.2162 0.127 Uiso 1 1 calc R . .
H12C H -0.0727 1.4150 1.2287 0.127 Uiso 1 1 calc R . .
C13 C -0.1870(5) 1.2993(5) 1.1684(4) 0.0633(16) Uani 1 1 d . . .
H13A H -0.2290 1.2855 1.1284 0.095 Uiso 1 1 calc R . .
H13B H -0.2354 1.3562 1.2092 0.095 Uiso 1 1 calc R . .
H13C H -0.1595 1.2329 1.1961 0.095 Uiso 1 1 calc R . .
C14 C 0.0375(4) 1.1405(4) 1.0878(3) 0.0400(11) Uani 1 1 d . . .
H14A H 0.0165 1.1293 1.1445 0.048 Uiso 1 1 calc R . .
C15 C 0.1142(4) 1.0530(4) 1.0362(3) 0.0323(10) Uani 1 1 d . . .
C16 C 0.1472(4) 1.0713(3) 0.9496(3) 0.0315(10) Uani 1 1 d . . .
C17 C 0.1584(4) 0.9447(4) 1.0657(3) 0.0320(10) Uani 1 1 d . . .
C18 C 0.1069(4) 0.9145(4) 1.1451(3) 0.0426(12) Uani 1 1 d . . .
H18A H 0.0474 0.9680 1.1785 0.051 Uiso 1 1 calc R . .
C19 C 0.1400(4) 0.8120(4) 1.1745(3) 0.0450(12) Uani 1 1 d . . .
H19A H 0.1062 0.7963 1.2274 0.054 Uiso 1 1 calc R . .
C20 C 0.2273(4) 0.7304(4) 1.1221(3) 0.0398(11) Uani 1 1 d . . .
C21 C 0.2833(4) 0.7586(4) 1.0429(3) 0.0327(10) Uani 1 1 d . . .
C22 C 0.2508(4) 0.8686(4) 1.0149(3) 0.0319(10) Uani 1 1 d . . .
C23 C 0.2986(4) 0.8962(3) 0.9323(3) 0.0286(9) Uani 1 1 d . . .
C24 C 0.2340(4) 0.9875(3) 0.8954(3) 0.0310(10) Uani 1 1 d . . .
C25 C 0.2574(3) 0.9989(3) 0.8082(2) 0.0280(9) Uani 1 1 d . . .
C26 C 0.3284(4) 0.9023(3) 0.7576(3) 0.0288(9) Uani 1 1 d . . .
C27 C 0.4119(4) 0.8294(3) 0.7950(3) 0.0304(10) Uani 1 1 d . . .
C28 C 0.4046(4) 0.8358(3) 0.8834(3) 0.0292(9) Uani 1 1 d . . .
C29 C 0.5060(4) 0.7876(3) 0.9157(3) 0.0307(10) Uani 1 1 d . . .
C30 C 0.5206(4) 0.8246(4) 0.9954(3) 0.0316(10) Uani 1 1 d . . .
C31 C 0.6249(4) 0.7802(4) 1.0220(3) 0.0435(12) Uani 1 1 d . . .
C32 C 0.7148(4) 0.6997(5) 0.9718(4) 0.0508(14) Uani 1 1 d . . .
H32A H 0.7817 0.6682 0.9903 0.061 Uiso 1 1 calc R . .
C33 C 0.7017(4) 0.6691(4) 0.8958(3) 0.0451(12) Uani 1 1 d . . .
H33A H 0.7622 0.6176 0.8616 0.054 Uiso 1 1 calc R . .
C34 C 0.5986(4) 0.7121(4) 0.8650(3) 0.0337(10) Uani 1 1 d . . .
C35 C 0.5944(4) 0.6832(4) 0.7800(3) 0.0339(10) Uani 1 1 d . . .
C36 C 0.5027(4) 0.7457(3) 0.7445(3) 0.0320(10) Uani 1 1 d . . .
C37 C 0.5033(4) 0.7257(4) 0.6587(3) 0.0333(10) Uani 1 1 d . . .
C38 C 0.5944(4) 0.6430(4) 0.6117(3) 0.0436(12) Uani 1 1 d . . .
H38A H 0.5961 0.6308 0.5550 0.052 Uiso 1 1 calc R . .
C39 C 0.6814(4) 0.5791(4) 0.6461(3) 0.0413(12) Uani 1 1 d . . .
C40 C 0.6786(4) 0.5995(4) 0.7298(3) 0.0399(11) Uani 1 1 d . . .
H40A H 0.7358 0.5551 0.7539 0.048 Uiso 1 1 calc R . .
C41 C 0.4061(4) 0.7874(4) 0.6251(3) 0.0344(10) Uani 1 1 d . . .
C42 C 0.3192(4) 0.8708(3) 0.6747(3) 0.0311(10) Uani 1 1 d . . .
C43 C 0.2191(4) 0.9162(4) 0.6409(3) 0.0355(10) Uani 1 1 d . . .
C44 C 0.2151(4) 0.8870(4) 0.5573(3) 0.0456(12) Uani 1 1 d . . .
C45 C 0.3103(5) 0.8107(5) 0.5060(3) 0.0553(15) Uani 1 1 d . . .
H45A H 0.3112 0.7953 0.4499 0.066 Uiso 1 1 calc R . .
C46 C 0.3982(4) 0.7619(4) 0.5404(3) 0.0457(13) Uani 1 1 d . . .
H46A H 0.4583 0.7079 0.5079 0.055 Uiso 1 1 calc R . .
C47 C 0.7806(5) 0.4861(5) 0.5952(3) 0.0581(15) Uani 1 1 d . . .
C48 C 0.8903(6) 0.5140(8) 0.5932(6) 0.124(4) Uani 1 1 d . . .
H48A H 0.9523 0.4566 0.5615 0.186 Uiso 1 1 calc R . .
H48B H 0.9014 0.5201 0.6496 0.186 Uiso 1 1 calc R . .
H48C H 0.8863 0.5829 0.5674 0.186 Uiso 1 1 calc R . .
C49 C 0.7849(8) 0.3771(5) 0.6368(4) 0.111(3) Uani 1 1 d . . .
H49A H 0.8464 0.3189 0.6054 0.167 Uiso 1 1 calc R . .
H49B H 0.7150 0.3606 0.6381 0.167 Uiso 1 1 calc R . .
H49C H 0.7960 0.3833 0.6932 0.167 Uiso 1 1 calc R . .
C50 C 0.7710(8) 0.4716(6) 0.5049(4) 0.108(3) Uani 1 1 d . . .
H50A H 0.8348 0.4130 0.4765 0.162 Uiso 1 1 calc R . .
H50B H 0.7696 0.5390 0.4774 0.162 Uiso 1 1 calc R . .
H50C H 0.7026 0.4535 0.5034 0.162 Uiso 1 1 calc R . .
C51 C 0.7426(10) 0.8899(17) 0.6654(8) 0.227(9) Uani 1 1 d . . .
H51A H 0.7179 0.8238 0.6761 0.272 Uiso 1 1 calc R . .
C52 C 0.5753(13) 0.6215(9) 0.2591(6) 0.188(7) Uani 1 1 d . . .
H52A H 0.6452 0.6396 0.2355 0.225 Uiso 1 1 calc R . .

loop_
_atom_site_aniso_label
_atom_site_aniso_U_11
_atom_site_aniso_U_22
_atom_site_aniso_U_33
_atom_site_aniso_U_23
_atom_site_aniso_U_13
_atom_site_aniso_U_12
S1 0.0522(8) 0.0403(7) 0.0489(8) 0.0136(6) -0.0043(7) -0.0067(6)
S2 0.0576(9) 0.0637(9) 0.0410(7) -0.0021(6) -0.0206(7) -0.0186(7)
S3 0.0922(13) 0.0629(9) 0.0434(8) 0.0163(7) 0.0071(8) -0.0257(9)
S4 0.0386(8) 0.0935(11) 0.0477(8) -0.0153(8) -0.0184(7) -0.0016(8)
Cl1 0.152(3) 0.219(3) 0.123(2) -0.056(2) -0.066(2) -0.031(2)
Cl2 0.234(4) 0.0912(17) 0.121(2) 0.0125(15) 0.076(2) 0.012(2)
Cl3 0.256(4) 0.124(2) 0.110(2) -0.0050(17) -0.074(2) -0.020(2)
Cl4 0.160(3) 0.193(4) 0.204(4) -0.062(3) -0.006(3) -0.040(3)
Cl5 0.129(2) 0.233(4) 0.130(2) 0.011(2) -0.0717(19) -0.037(2)
Cl6 0.159(2) 0.1184(18) 0.1004(17) -0.0048(14) -0.0596(17) -0.0041(17)
N1 0.060(3) 0.049(3) 0.043(2) 0.016(2) -0.004(2) -0.007(2)
N2 0.041(2) 0.035(2) 0.040(2) 0.0069(17) -0.0078(19) -0.0057(19)
N3 0.055(3) 0.051(3) 0.036(2) 0.0067(19) -0.001(2) -0.016(2)
N4 0.106(4) 0.057(3) 0.046(3) 0.019(2) -0.014(3) -0.018(3)
N5 0.045(2) 0.047(2) 0.032(2) -0.0004(18) -0.0112(19) -0.013(2)
N6 0.051(3) 0.070(3) 0.049(3) -0.002(2) -0.023(2) -0.019(2)
N7 0.048(3) 0.088(3) 0.042(3) -0.013(2) -0.018(2) -0.006(3)
N8 0.036(2) 0.064(3) 0.034(2) -0.006(2) -0.0092(19) -0.007(2)
C1 0.075(4) 0.046(3) 0.035(3) 0.010(2) -0.014(3) -0.019(3)
C2 0.046(3) 0.035(2) 0.037(3) 0.006(2) -0.014(2) -0.012(2)
C3 0.086(4) 0.036(3) 0.050(3) 0.015(2) -0.016(3) -0.004(3)
C4 0.058(3) 0.038(3) 0.044(3) 0.005(2) -0.010(3) -0.001(3)
C5 0.037(3) 0.034(2) 0.037(3) 0.004(2) -0.015(2) -0.009(2)
C6 0.034(2) 0.031(2) 0.030(2) 0.0040(18) -0.014(2) -0.007(2)
C7 0.031(2) 0.035(2) 0.035(2) 0.0000(19) -0.010(2) -0.006(2)
C8 0.037(3) 0.032(2) 0.044(3) -0.001(2) -0.010(2) -0.002(2)
C9 0.031(3) 0.040(3) 0.041(3) -0.007(2) -0.005(2) -0.006(2)
C10 0.034(3) 0.043(3) 0.048(3) -0.010(2) 0.001(2) -0.004(2)
C11 0.065(4) 0.045(3) 0.074(4) -0.012(3) 0.010(3) 0.004(3)
C12 0.065(4) 0.089(5) 0.088(5) -0.052(4) -0.018(4) -0.001(4)
C13 0.052(4) 0.060(4) 0.063(4) -0.008(3) 0.008(3) -0.007(3)
C14 0.035(3) 0.050(3) 0.028(2) -0.006(2) 0.000(2) -0.006(2)
C15 0.027(2) 0.038(2) 0.029(2) -0.0029(19) -0.0061(19) -0.005(2)
C16 0.028(2) 0.033(2) 0.032(2) -0.0024(18) -0.0066(19) -0.006(2)
C17 0.032(2) 0.038(2) 0.024(2) -0.0005(18) -0.0040(19) -0.009(2)
C18 0.036(3) 0.053(3) 0.031(2) 0.000(2) -0.001(2) -0.006(2)
C19 0.043(3) 0.059(3) 0.027(2) 0.009(2) 0.001(2) -0.011(3)
C20 0.039(3) 0.044(3) 0.036(3) 0.013(2) -0.009(2) -0.010(2)
C21 0.030(2) 0.038(2) 0.027(2) 0.0037(19) -0.0056(19) -0.007(2)
C22 0.029(2) 0.039(2) 0.025(2) 0.0004(18) -0.0053(19) -0.006(2)
C23 0.030(2) 0.031(2) 0.025(2) 0.0005(17) -0.0071(19) -0.0089(19)
C24 0.031(2) 0.034(2) 0.028(2) -0.0010(18) -0.0075(19) -0.008(2)
C25 0.028(2) 0.031(2) 0.024(2) 0.0015(17) -0.0068(18) -0.0080(19)
C26 0.028(2) 0.033(2) 0.025(2) 0.0020(17) -0.0015(18) -0.0097(19)
C27 0.027(2) 0.034(2) 0.029(2) 0.0002(18) -0.0031(19) -0.0085(19)
C28 0.033(2) 0.028(2) 0.028(2) 0.0013(17) -0.0066(19) -0.0101(19)
C29 0.028(2) 0.033(2) 0.033(2) 0.0084(18) -0.0071(19) -0.011(2)
C30 0.032(2) 0.037(2) 0.030(2) 0.0055(19) -0.009(2) -0.013(2)
C31 0.043(3) 0.050(3) 0.044(3) 0.010(2) -0.021(2) -0.016(3)
C32 0.030(3) 0.061(3) 0.061(3) 0.005(3) -0.022(3) -0.004(3)
C33 0.032(3) 0.046(3) 0.053(3) 0.005(2) -0.011(2) -0.004(2)
C34 0.029(2) 0.033(2) 0.038(3) 0.0068(19) -0.006(2) -0.007(2)
C35 0.034(3) 0.034(2) 0.032(2) 0.0072(19) -0.001(2) -0.011(2)
C36 0.034(3) 0.033(2) 0.029(2) 0.0058(18) -0.004(2) -0.011(2)
C37 0.033(3) 0.035(2) 0.029(2) 0.0033(19) 0.000(2) -0.010(2)
C38 0.047(3) 0.043(3) 0.031(2) 0.000(2) 0.001(2) -0.005(2)
C39 0.042(3) 0.033(2) 0.037(3) 0.006(2) 0.009(2) -0.004(2)
C40 0.037(3) 0.034(2) 0.039(3) 0.007(2) 0.000(2) -0.001(2)
C41 0.039(3) 0.038(2) 0.024(2) 0.0021(18) -0.002(2) -0.011(2)
C42 0.035(3) 0.035(2) 0.024(2) 0.0043(18) -0.0023(19) -0.014(2)
C43 0.035(3) 0.044(3) 0.027(2) -0.001(2) -0.005(2) -0.012(2)
C44 0.044(3) 0.060(3) 0.032(3) -0.002(2) -0.010(2) -0.012(3)
C45 0.061(4) 0.070(4) 0.028(3) -0.011(2) -0.009(3) -0.009(3)
C46 0.047(3) 0.053(3) 0.027(2) -0.009(2) -0.002(2) -0.004(3)
C47 0.056(4) 0.050(3) 0.046(3) 0.001(3) 0.002(3) 0.010(3)
C48 0.049(4) 0.131(8) 0.152(9) -0.049(7) 0.035(5) -0.001(5)
C49 0.170(9) 0.048(4) 0.062(4) 0.003(3) 0.007(5) 0.030(5)
C50 0.139(7) 0.082(5) 0.040(4) -0.006(3) 0.004(4) 0.051(5)
C51 0.088(8) 0.41(3) 0.114(9) -0.067(12) -0.006(7) 0.021(11)
C52 0.277(16) 0.126(9) 0.085(7) -0.041(6) -0.043(9) 0.060(10)

loop_
_atom_type_symbol
_atom_type_description
_atom_type_scat_dispersion_real
_atom_type_scat_dispersion_imag
_atom_type_scat_source
C C 0.0033 0.0016 'International Tables Vol C Tables 4.2.6.8 and 6.1.1.4'
H H 0.0000 0.0000 'International Tables Vol C Tables 4.2.6.8 and 6.1.1.4'
N N 0.0061 0.0033 'International Tables Vol C Tables 4.2.6.8 and 6.1.1.4'
O O 0.0106 0.0060 'International Tables Vol C Tables 4.2.6.8 and 6.1.1.4'
S S 0.1246 0.1234 'International Tables Vol C Tables 4.2.6.8 and 6.1.1.4'
Cl Cl 0.1484 0.1585 'International Tables Vol C Tables 4.2.6.8 and 6.1.1.4'

loop_
_geom_angle_atom_site_label_1
_geom_angle_atom_site_label_2
_geom_angle_atom_site_label_3
_geom_angle
_geom_angle_site_symmetry_1
_geom_angle_site_symmetry_3
_geom_angle_publ_flag
N2 S1 N1 100.5(2) . . ?
N6 S2 N5 100.5(2) . . ?
N3 S3 N4 100.6(2) . . ?
N7 S4 N8 100.3(2) . . ?
C20 N1 S1 106.5(3) . . ?
C21 N2 S1 107.3(3) . . ?
C2 N3 S3 107.5(3) . . ?
C1 N4 S3 106.1(4) . . ?
C30 N5 S2 107.0(3) . . ?
C31 N6 S2 106.6(3) . . ?
C44 N7 S4 106.1(3) . . ?
C43 N8 S4 107.1(3) . . ?
N4 C1 C3 126.0(5) . . ?
N4 C1 C2 114.0(5) . . ?
C3 C1 C2 120.0(5) . . ?
N3 C2 C1 111.8(4) . . ?
N3 C2 C6 127.3(4) . . ?
C1 C2 C6 120.8(4) . . ?
C4 C3 C1 118.1(5) . . ?
C3 C4 C5 124.0(5) . . ?
C6 C5 C7 120.5(4) . . ?
C6 C5 C4 119.2(4) . . ?
C7 C5 C4 120.3(4) . . ?
C5 C6 C25 120.7(4) . . ?
C5 C6 C2 117.1(4) . . ?
C25 C6 C2 121.8(4) . . ?
C8 C7 C16 118.4(4) . . ?
C8 C7 C5 122.7(4) . . ?
C16 C7 C5 118.8(4) . . ?
C9 C8 C7 122.3(4) . . ?
C14 C9 C8 117.9(4) . . ?
C14 C9 C10 119.2(4) . . ?
C8 C9 C10 122.9(4) . . ?
C11 C10 C13 108.7(5) . . ?
C11 C10 C12 109.0(5) . . ?
C13 C10 C12 108.4(5) . . ?
C11 C10 C9 112.4(4) . . ?
C13 C10 C9 109.1(4) . . ?
C12 C10 C9 109.2(4) . . ?
C9 C14 C15 123.5(4) . . ?
C14 C15 C16 117.9(4) . . ?
C14 C15 C17 123.1(4) . . ?
C16 C15 C17 119.0(4) . . ?
C7 C16 C15 119.9(4) . . ?
C7 C16 C24 120.0(4) . . ?
C15 C16 C24 120.1(4) . . ?
C22 C17 C18 120.2(4) . . ?
C22 C17 C15 119.1(4) . . ?
C18 C17 C15 120.7(4) . . ?
C19 C18 C17 123.7(4) . . ?
C18 C19 C20 117.7(4) . . ?
N1 C20 C19 126.3(5) . . ?
N1 C20 C21 113.6(4) . . ?
C19 C20 C21 120.1(4) . . ?
N2 C21 C22 126.4(4) . . ?
N2 C21 C20 112.1(4) . . ?
C22 C21 C20 121.3(4) . . ?
C17 C22 C21 116.7(4) . . ?
C17 C22 C23 120.4(4) . . ?
C21 C22 C23 122.1(4) . . ?
C24 C23 C28 116.7(4) . . ?
C24 C23 C22 118.5(4) . . ?
C28 C23 C22 124.7(4) . . ?
C25 C24 C23 121.1(4) . . ?
C25 C24 C16 120.5(4) . . ?
C23 C24 C16 118.4(4) . . ?
C24 C25 C26 116.3(4) . . ?
C24 C25 C6 117.9(4) . . ?
C26 C25 C6 125.7(4) . . ?
C27 C26 C25 116.2(4) . . ?
C27 C26 C42 117.7(4) . . ?
C25 C26 C42 126.0(4) . . ?
C26 C27 C28 120.6(4) . . ?
C26 C27 C36 120.3(4) . . ?
C28 C27 C36 119.0(4) . . ?
C23 C28 C27 116.3(4) . . ?
C23 C28 C29 125.2(4) . . ?
C27 C28 C29 118.4(4) . . ?
C34 C29 C30 117.6(4) . . ?
C34 C29 C28 119.8(4) . . ?
C30 C29 C28 122.2(4) . . ?
N5 C30 C31 112.9(4) . . ?
N5 C30 C29 126.6(4) . . ?
C31 C30 C29 120.3(4) . . ?
N6 C31 C32 126.1(5) . . ?
N6 C31 C30 113.0(5) . . ?
C32 C31 C30 120.9(4) . . ?
C33 C32 C31 118.2(4) . . ?
C32 C33 C34 123.3(5) . . ?
C29 C34 C33 119.5(4) . . ?
C29 C34 C35 120.3(4) . . ?
C33 C34 C35 120.1(4) . . ?
C40 C35 C36 118.2(4) . . ?
C40 C35 C34 122.8(4) . . ?
C36 C35 C34 118.9(4) . . ?
C37 C36 C35 119.5(4) . . ?
C37 C36 C27 120.5(4) . . ?
C35 C36 C27 119.9(4) . . ?
C38 C37 C36 118.4(4) . . ?
C38 C37 C41 123.3(4) . . ?
C36 C37 C41 118.3(4) . . ?
C39 C38 C37 122.7(4) . . ?
C38 C39 C40 117.9(4) . . ?
C38 C39 C47 122.9(4) . . ?
C40 C39 C47 119.1(4) . . ?
C39 C40 C35 123.2(4) . . ?
C42 C41 C46 119.6(4) . . ?
C42 C41 C37 120.4(4) . . ?
C46 C41 C37 120.0(4) . . ?
C41 C42 C43 116.4(4) . . ?
C41 C42 C26 120.5(4) . . ?
C43 C42 C26 122.9(4) . . ?
N8 C43 C44 112.2(4) . . ?
N8 C43 C42 126.5(4) . . ?
C44 C43 C42 121.3(4) . . ?
N7 C44 C45 125.8(5) . . ?
N7 C44 C43 114.2(5) . . ?
C45 C44 C43 120.0(5) . . ?
C46 C45 C44 118.1(5) . . ?
C45 C46 C41 124.0(5) . . ?
C50 C47 C48 106.9(7) . . ?
C50 C47 C49 108.4(6) . . ?
C48 C47 C49 110.2(7) . . ?
C50 C47 C39 113.2(5) . . ?
C48 C47 C39 109.0(5) . . ?
C49 C47 C39 109.1(5) . . ?
Cl4 C51 Cl6 126.4(8) . . ?
Cl4 C51 Cl5 116.4(7) . . ?
Cl6 C51 Cl5 115.8(7) . . ?
Cl1 C52 Cl3 114.6(8) . . ?
Cl1 C52 Cl2 117.0(8) . . ?
Cl3 C52 Cl2 112.3(6) . . ?

loop_
_geom_bond_atom_site_label_1
_geom_bond_atom_site_label_2
_geom_bond_distance
_geom_bond_site_symmetry_2
_geom_bond_publ_flag
S1 N2 1.610(4) . ?
S1 N1 1.616(5) . ?
S2 N6 1.602(5) . ?
S2 N5 1.608(4) . ?
S3 N3 1.604(4) . ?
S3 N4 1.612(6) . ?
S4 N7 1.609(5) . ?
S4 N8 1.618(4) . ?
Cl1 C52 1.642(11) . ?
Cl2 C52 1.700(10) . ?
Cl3 C52 1.684(11) . ?
Cl4 C51 1.612(11) . ?
Cl5 C51 1.747(12) . ?
Cl6 C51 1.635(12) . ?
N1 C20 1.337(6) . ?
N2 C21 1.342(6) . ?
N3 C2 1.335(6) . ?
N4 C1 1.334(7) . ?
N5 C30 1.335(6) . ?
N6 C31 1.347(6) . ?
N7 C44 1.340(7) . ?
N8 C43 1.339(6) . ?
C1 C3 1.414(8) . ?
C1 C2 1.436(7) . ?
C2 C6 1.446(6) . ?
C3 C4 1.345(7) . ?
C4 C5 1.452(6) . ?
C5 C6 1.393(6) . ?
C5 C7 1.442(6) . ?
C6 C25 1.446(6) . ?
C7 C8 1.403(6) . ?
C7 C16 1.420(6) . ?
C8 C9 1.390(7) . ?
C9 C14 1.377(7) . ?
C9 C10 1.543(6) . ?
C10 C11 1.517(8) . ?
C10 C13 1.516(8) . ?
C10 C12 1.525(8) . ?
C14 C15 1.391(6) . ?
C15 C16 1.425(6) . ?
C15 C17 1.443(6) . ?
C16 C24 1.434(6) . ?
C17 C22 1.395(6) . ?
C17 C18 1.432(6) . ?
C18 C19 1.359(7) . ?
C19 C20 1.409(7) . ?
C20 C21 1.440(6) . ?
C21 C22 1.433(6) . ?
C22 C23 1.446(6) . ?
C23 C24 1.414(6) . ?
C23 C28 1.414(6) . ?
C24 C25 1.407(6) . ?
C25 C26 1.434(6) . ?
C26 C27 1.419(6) . ?
C26 C42 1.442(6) . ?
C27 C28 1.422(6) . ?
C27 C36 1.429(6) . ?
C28 C29 1.446(6) . ?
C29 C34 1.392(6) . ?
C29 C30 1.440(6) . ?
C30 C31 1.422(6) . ?
C31 C32 1.402(7) . ?
C32 C33 1.349(7) . ?
C33 C34 1.442(6) . ?
C34 C35 1.445(6) . ?
C35 C40 1.389(6) . ?
C35 C36 1.423(6) . ?
C36 C37 1.415(6) . ?
C37 C38 1.401(6) . ?
C37 C41 1.455(6) . ?
C38 C39 1.376(7) . ?
C39 C40 1.376(7) . ?
C39 C47 1.544(7) . ?
C41 C42 1.398(6) . ?
C41 C46 1.443(6) . ?
C42 C43 1.440(6) . ?
C43 C44 1.423(6) . ?
C44 C45 1.418(7) . ?
C45 C46 1.329(7) . ?
C47 C50 1.511(8) . ?
C47 C48 1.520(11) . ?
C47 C49 1.528(9) . ?

loop_
_geom_torsion_atom_site_label_1
_geom_torsion_atom_site_label_2
_geom_torsion_atom_site_label_3
_geom_torsion_atom_site_label_4
_geom_torsion
_geom_torsion_site_symmetry_1
_geom_torsion_site_symmetry_2
_geom_torsion_site_symmetry_3
_geom_torsion_site_symmetry_4
_geom_torsion_publ_flag
N2 S1 N1 C20 -0.4(4) . . . . ?
N1 S1 N2 C21 -0.1(4) . . . . ?
N4 S3 N3 C2 1.3(4) . . . . ?
N3 S3 N4 C1 0.0(5) . . . . ?
N6 S2 N5 C30 -0.1(4) . . . . ?
N5 S2 N6 C31 1.2(4) . . . . ?
N8 S4 N7 C44 -0.3(5) . . . . ?
N7 S4 N8 C43 1.7(4) . . . . ?
S3 N4 C1 C3 176.7(5) . . . . ?
S3 N4 C1 C2 -1.3(6) . . . . ?
S3 N3 C2 C1 -2.2(5) . . . . ?
S3 N3 C2 C6 -179.8(4) . . . . ?
N4 C1 C2 N3 2.4(7) . . . . ?
C3 C1 C2 N3 -175.7(5) . . . . ?
N4 C1 C2 C6 -179.9(5) . . . . ?
C3 C1 C2 C6 2.0(8) . . . . ?
N4 C1 C3 C4 -173.7(6) . . . . ?
C2 C1 C3 C4 4.2(9) . . . . ?
C1 C3 C4 C5 -3.7(9) . . . . ?
C3 C4 C5 C6 -3.1(8) . . . . ?
C3 C4 C5 C7 175.0(5) . . . . ?
C7 C5 C6 C25 4.2(7) . . . . ?
C4 C5 C6 C25 -177.6(4) . . . . ?
C7 C5 C6 C2 -169.1(4) . . . . ?
C4 C5 C6 C2 9.1(6) . . . . ?
N3 C2 C6 C5 168.7(5) . . . . ?
C1 C2 C6 C5 -8.7(7) . . . . ?
N3 C2 C6 C25 -4.5(7) . . . . ?
C1 C2 C6 C25 178.1(4) . . . . ?
C6 C5 C7 C8 176.9(4) . . . . ?
C4 C5 C7 C8 -1.2(7) . . . . ?
C6 C5 C7 C16 1.7(7) . . . . ?
C4 C5 C7 C16 -176.4(4) . . . . ?
C16 C7 C8 C9 -0.4(7) . . . . ?
C5 C7 C8 C9 -175.7(4) . . . . ?
C7 C8 C9 C14 -2.3(7) . . . . ?
C7 C8 C9 C10 176.1(4) . . . . ?
C14 C9 C10 C11 -179.2(5) . . . . ?
C8 C9 C10 C11 2.5(7) . . . . ?
C14 C9 C10 C13 -58.6(6) . . . . ?
C8 C9 C10 C13 123.1(5) . . . . ?
C14 C9 C10 C12 59.7(7) . . . . ?
C8 C9 C10 C12 -118.6(6) . . . . ?
C8 C9 C14 C15 2.1(7) . . . . ?
C10 C9 C14 C15 -176.4(4) . . . . ?
C9 C14 C15 C16 0.9(7) . . . . ?
C9 C14 C15 C17 -177.0(4) . . . . ?
C8 C7 C16 C15 3.4(6) . . . . ?
C5 C7 C16 C15 178.9(4) . . . . ?
C8 C7 C16 C24 -174.2(4) . . . . ?
C5 C7 C16 C24 1.2(6) . . . . ?
C14 C15 C16 C7 -3.7(6) . . . . ?
C17 C15 C16 C7 174.3(4) . . . . ?
C14 C15 C16 C24 174.0(4) . . . . ?
C17 C15 C16 C24 -8.0(6) . . . . ?
C14 C15 C17 C22 -167.4(4) . . . . ?
C16 C15 C17 C22 14.7(6) . . . . ?
C14 C15 C17 C18 14.0(7) . . . . ?
C16 C15 C17 C18 -163.9(4) . . . . ?
C22 C17 C18 C19 -2.5(7) . . . . ?
C15 C17 C18 C19 176.0(5) . . . . ?
C17 C18 C19 C20 -2.4(8) . . . . ?
S1 N1 C20 C19 176.8(4) . . . . ?
S1 N1 C20 C21 0.7(5) . . . . ?
C18 C19 C20 N1 -171.8(5) . . . . ?
C18 C19 C20 C21 4.1(7) . . . . ?
S1 N2 C21 C22 -175.3(4) . . . . ?
S1 N2 C21 C20 0.5(5) . . . . ?
N1 C20 C21 N2 -0.9(6) . . . . ?
C19 C20 C21 N2 -177.2(4) . . . . ?
N1 C20 C21 C22 175.2(4) . . . . ?
C19 C20 C21 C22 -1.1(7) . . . . ?
C18 C17 C22 C21 5.4(6) . . . . ?
C15 C17 C22 C21 -173.2(4) . . . . ?
C18 C17 C22 C23 175.9(4) . . . . ?
C15 C17 C22 C23 -2.7(6) . . . . ?
N2 C21 C22 C17 171.9(4) . . . . ?
C20 C21 C22 C17 -3.7(6) . . . . ?
N2 C21 C22 C23 1.5(7) . . . . ?
C20 C21 C22 C23 -174.0(4) . . . . ?
C17 C22 C23 C24 -16.2(6) . . . . ?
C21 C22 C23 C24 153.8(4) . . . . ?
C17 C22 C23 C28 166.1(4) . . . . ?
C21 C22 C23 C28 -23.8(7) . . . . ?
C28 C23 C24 C25 17.6(6) . . . . ?
C22 C23 C24 C25 -160.2(4) . . . . ?
C28 C23 C24 C16 -159.5(4) . . . . ?
C22 C23 C24 C16 22.7(6) . . . . ?
C7 C16 C24 C25 -10.2(6) . . . . ?
C15 C16 C24 C25 172.1(4) . . . . ?
C7 C16 C24 C23 166.9(4) . . . . ?
C15 C16 C24 C23 -10.8(6) . . . . ?
C23 C24 C25 C26 15.3(6) . . . . ?
C16 C24 C25 C26 -167.7(4) . . . . ?
C23 C24 C25 C6 -161.2(4) . . . . ?
C16 C24 C25 C6 15.8(6) . . . . ?
C5 C6 C25 C24 -12.9(6) . . . . ?
C2 C6 C25 C24 160.0(4) . . . . ?
C5 C6 C25 C26 170.9(4) . . . . ?
C2 C6 C25 C26 -16.1(7) . . . . ?
C24 C25 C26 C27 -32.1(6) . . . . ?
C6 C25 C26 C27 144.1(4) . . . . ?
C24 C25 C26 C42 145.1(4) . . . . ?
C6 C25 C26 C42 -38.7(7) . . . . ?
C25 C26 C27 C28 16.8(6) . . . . ?
C42 C26 C27 C28 -160.6(4) . . . . ?
C25 C26 C27 C36 -165.4(4) . . . . ?
C42 C26 C27 C36 17.2(6) . . . . ?
C24 C23 C28 C27 -32.9(6) . . . . ?
C22 C23 C28 C27 144.8(4) . . . . ?
C24 C23 C28 C29 142.8(4) . . . . ?
C22 C23 C28 C29 -39.6(7) . . . . ?
C26 C27 C28 C23 15.8(6) . . . . ?
C36 C27 C28 C23 -162.0(4) . . . . ?
C26 C27 C28 C29 -160.1(4) . . . . ?
C36 C27 C28 C29 22.1(6) . . . . ?
C23 C28 C29 C34 167.2(4) . . . . ?
C27 C28 C29 C34 -17.2(6) . . . . ?
C23 C28 C29 C30 -20.5(7) . . . . ?
C27 C28 C29 C30 155.1(4) . . . . ?
S2 N5 C30 C31 -1.0(5) . . . . ?
S2 N5 C30 C29 -176.6(4) . . . . ?
C34 C29 C30 N5 172.2(4) . . . . ?
C28 C29 C30 N5 -0.2(7) . . . . ?
C34 C29 C30 C31 -3.1(6) . . . . ?
C28 C29 C30 C31 -175.5(4) . . . . ?
S2 N6 C31 C32 176.2(5) . . . . ?
S2 N6 C31 C30 -2.0(5) . . . . ?
N5 C30 C31 N6 2.0(6) . . . . ?
C29 C30 C31 N6 178.0(4) . . . . ?
N5 C30 C31 C32 -176.3(5) . . . . ?
C29 C30 C31 C32 -0.3(7) . . . . ?
N6 C31 C32 C33 -175.0(5) . . . . ?
C30 C31 C32 C33 3.0(8) . . . . ?
C31 C32 C33 C34 -2.3(8) . . . . ?
C30 C29 C34 C33 3.9(6) . . . . ?
C28 C29 C34 C33 176.5(4) . . . . ?
C30 C29 C34 C35 -171.6(4) . . . . ?
C28 C29 C34 C35 1.0(6) . . . . ?
C32 C33 C34 C29 -1.2(8) . . . . ?
C32 C33 C34 C35 174.2(5) . . . . ?
C29 C34 C35 C40 -172.5(4) . . . . ?
C33 C34 C35 C40 12.1(7) . . . . ?
C29 C34 C35 C36 10.2(6) . . . . ?
C33 C34 C35 C36 -165.3(4) . . . . ?
C40 C35 C36 C37 -3.8(6) . . . . ?
C34 C35 C36 C37 173.6(4) . . . . ?
C40 C35 C36 C27 177.4(4) . . . . ?
C34 C35 C36 C27 -5.1(6) . . . . ?
C26 C27 C36 C37 -7.6(6) . . . . ?
C28 C27 C36 C37 170.2(4) . . . . ?
C26 C27 C36 C35 171.2(4) . . . . ?
C28 C27 C36 C35 -11.0(6) . . . . ?
C35 C36 C37 C38 1.0(7) . . . . ?
C27 C36 C37 C38 179.7(4) . . . . ?
C35 C36 C37 C41 177.4(4) . . . . ?
C27 C36 C37 C41 -3.9(6) . . . . ?
C36 C37 C38 C39 1.6(7) . . . . ?
C41 C37 C38 C39 -174.6(5) . . . . ?
C37 C38 C39 C40 -1.1(8) . . . . ?
C37 C38 C39 C47 178.5(5) . . . . ?
C38 C39 C40 C35 -2.0(8) . . . . ?
C47 C39 C40 C35 178.3(5) . . . . ?
C36 C35 C40 C39 4.5(7) . . . . ?
C34 C35 C40 C39 -172.9(5) . . . . ?
C38 C37 C41 C42 -178.4(4) . . . . ?
C36 C37 C41 C42 5.4(6) . . . . ?
C38 C37 C41 C46 2.3(7) . . . . ?
C36 C37 C41 C46 -173.9(4) . . . . ?
C46 C41 C42 C43 8.1(6) . . . . ?
C37 C41 C42 C43 -171.1(4) . . . . ?
C46 C41 C42 C26 -176.3(4) . . . . ?
C37 C41 C42 C26 4.5(6) . . . . ?
C27 C26 C42 C41 -15.7(6) . . . . ?
C25 C26 C42 C41 167.2(4) . . . . ?
C27 C26 C42 C43 159.7(4) . . . . ?
C25 C26 C42 C43 -17.5(7) . . . . ?
S4 N8 C43 C44 -2.5(5) . . . . ?
S4 N8 C43 C42 -179.8(4) . . . . ?
C41 C42 C43 N8 169.6(5) . . . . ?
C26 C42 C43 N8 -5.9(7) . . . . ?
C41 C42 C43 C44 -7.5(7) . . . . ?
C26 C42 C43 C44 177.0(4) . . . . ?
S4 N7 C44 C45 177.8(5) . . . . ?
S4 N7 C44 C43 -1.1(6) . . . . ?
N8 C43 C44 N7 2.4(7) . . . . ?
C42 C43 C44 N7 179.9(5) . . . . ?
N8 C43 C44 C45 -176.6(5) . . . . ?
C42 C43 C44 C45 0.9(8) . . . . ?
N7 C44 C45 C46 -173.7(6) . . . . ?
C43 C44 C45 C46 5.2(9) . . . . ?
C44 C45 C46 C41 -4.6(9) . . . . ?
C42 C41 C46 C45 -2.3(8) . . . . ?
C37 C41 C46 C45 177.0(5) . . . . ?
C38 C39 C47 C50 -0.9(9) . . . . ?
C40 C39 C47 C50 178.7(6) . . . . ?
C38 C39 C47 C48 117.9(7) . . . . ?
C40 C39 C47 C48 -62.5(7) . . . . ?
C38 C39 C47 C49 -121.7(6) . . . . ?
C40 C39 C47 C49 58.0(8) . . . . ?
